data_2202411
loop_
_publ_author_name
'Clegg, William'
'Deboves, Herv\'e J. C.'
'Elsegood, Mark R. J.'

_publ_section_title
;
 1-<i>tert</i>-Butyl 2-methyl
 4-(<i>R</i>)-hydroxypyrrolidine-1,2-(2<i>S</i>)-dicarboxylate
;
_journal_issue 12
_journal_name_full 'Acta Crystallographica Section E'
_journal_page_first o1987
_journal_page_last o1989
_journal_paper_doi 10.1107/S1600536803026412
_journal_volume 59
_journal_year 2003
_chemical_formula_iupac 'C11 H19 N O5'
_chemical_formula_moiety 'C11 H19 N O5'
_chemical_formula_sum 'C11 H19 N O5'
_chemical_formula_weight 245.27
_chemical_name_systematic
;
1-tert-Butyl 2-methyl 4-(R)-hydroxypyrrolidine-1,2-(2S)-dicarboxylate
;
_space_group_IT_number 19
_symmetry_cell_setting orthorhombic
_symmetry_space_group_name_Hall 'P 2ac 2ab'
_symmetry_space_group_name_H-M 'P 21 21 21'
_atom_sites_solution_hydrogens geom
_atom_sites_solution_primary direct
_atom_sites_solution_secondary difmap
_audit_creation_method SHELXL97
_cell_angle_alpha 90
_cell_angle_beta 90
_cell_angle_gamma 90
_cell_formula_units_Z 4
_cell_length_a 9.1813(10)
_cell_length_b 10.7862(12)
_cell_length_c 12.7242(14)
_cell_measurement_reflns_used 4967
_cell_measurement_temperature 160(2)
_cell_measurement_theta_max 28.85
_cell_measurement_theta_min 2.74
_cell_volume 1260.1(2)
_computing_cell_refinement 'local programs'
_computing_data_collection 'SMART (Bruker, 2001)'
_computing_data_reduction 'SAINT (Bruker, 2001)'
_computing_molecular_graphics SHELXTL
_computing_publication_material 'SHELXTL and local programs'
_computing_structure_refinement SHELXTL
_computing_structure_solution 'SHELXTL (Sheldrick, 2001)'
_diffrn_ambient_temperature 160(2)
_diffrn_detector_area_resol_mean 8.192
_diffrn_measured_fraction_theta_full 1.000
_diffrn_measured_fraction_theta_max 0.939
_diffrn_measurement_device_type 'Bruker SMART 1K CCD area-detector'
_diffrn_measurement_method 'thin-slice \w'
_diffrn_radiation_monochromator graphite
_diffrn_radiation_source 'sealed tube'
_diffrn_radiation_type MoK\a
_diffrn_radiation_wavelength 0.71073
_diffrn_reflns_av_R_equivalents 0.028
_diffrn_reflns_av_sigmaI/netI 0.027
_diffrn_reflns_limit_h_max 12
_diffrn_reflns_limit_h_min -11
_diffrn_reflns_limit_k_max 14
_diffrn_reflns_limit_k_min -10
_diffrn_reflns_limit_l_max 16
_diffrn_reflns_limit_l_min -16
_diffrn_reflns_number 7889
_diffrn_reflns_theta_full 26.00
_diffrn_reflns_theta_max 28.87
_diffrn_reflns_theta_min 2.48
_diffrn_standards_number 0
_exptl_absorpt_coefficient_mu 0.102
_exptl_absorpt_correction_type none
_exptl_crystal_colour colourless
_exptl_crystal_density_diffrn 1.293
_exptl_crystal_density_meas ?
_exptl_crystal_density_method 'not measured'
_exptl_crystal_description plate
_exptl_crystal_F_000 528
_exptl_crystal_size_max 0.53
_exptl_crystal_size_mid 0.24
_exptl_crystal_size_min 0.09
_refine_diff_density_max 0.20
_refine_diff_density_min -0.14
_refine_ls_extinction_coef 0.021(3)
_refine_ls_extinction_expression Fc^*^=kFc[1+0.001xFc^2^\l^3^/sin(2\q)]^-1/4^
_refine_ls_extinction_method 'SHELXTL (Sheldrick, 2001)'
_refine_ls_goodness_of_fit_ref 1.013
_refine_ls_hydrogen_treatment constr
_refine_ls_matrix_type full
_refine_ls_number_parameters 160
_refine_ls_number_reflns 1786
_refine_ls_number_restraints 0
_refine_ls_restrained_S_all 1.013
_refine_ls_R_factor_all 0.038
_refine_ls_R_factor_gt 0.030
_refine_ls_shift/su_max 0.000
_refine_ls_shift/su_mean 0.000
_refine_ls_structure_factor_coef Fsqd
_refine_ls_weighting_details 'w = 1/[\s^2^(Fo^2^)+(0.0493P)^2^] where P=(Fo^2^+2Fc^2^)/3'
_refine_ls_weighting_scheme calc
_refine_ls_wR_factor_gt 0.074
_refine_ls_wR_factor_ref 0.075
_reflns_number_gt 1486
_reflns_number_total 1786
_reflns_threshold_expression I>2\s(I)
_cod_data_source_file bt6386.cif
_cod_data_source_block I
_cod_depositor_comments
;
The following automatic conversions were performed:

'_exptl_crystal_density_meas' value 'not measured' was changed to '?'
- the value is perceived as not measured.

Automatic conversion script
Id: cif_fix_values 3008 2015-01-20 13:52:24Z robertas 
;
_cod_database_code 2202411
_cod_database_fobs_code 2202411

loop_
_symmetry_equiv_pos_as_xyz
'x, y, z'
'-x+1/2, -y, z+1/2'
'-x, y+1/2, -z+1/2'
'x+1/2, -y+1/2, -z'

loop_
_atom_site_label
_atom_site_fract_x
_atom_site_fract_y
_atom_site_fract_z
_atom_site_U_iso_or_equiv
_atom_site_adp_type
_atom_site_calc_flag
_atom_site_refinement_flags
_atom_site_occupancy
_atom_site_disorder_assembly
_atom_site_disorder_group
_atom_site_type_symbol
N1 0.70934(13) 0.42434(13) 0.55057(10) 0.0226(3) Uani d . 1 . . N
C2 0.85332(17) 0.41999(15) 0.50152(12) 0.0217(3) Uani d . 1 . . C
H2 0.9060 0.4994 0.5154 0.026 Uiso calc R 1 . . H
C3 0.92829(17) 0.31374(15) 0.56131(13) 0.0260(4) Uani d . 1 . . C
H3A 0.9083 0.2328 0.5276 0.031 Uiso calc R 1 . . H
H3B 1.0349 0.3266 0.5648 0.031 Uiso calc R 1 . . H
C4 0.85984(18) 0.32068(16) 0.67008(12) 0.0266(4) Uani d . 1 . . C
H4 0.8718 0.2411 0.7095 0.032 Uiso calc R 1 . . H
C5 0.69962(17) 0.34752(16) 0.64609(13) 0.0241(3) Uani d . 1 . . C
H5A 0.6448 0.2701 0.6327 0.029 Uiso calc R 1 . . H
H5B 0.6527 0.3934 0.7044 0.029 Uiso calc R 1 . . H
C6 0.60692(17) 0.50151(15) 0.51369(12) 0.0210(3) Uani d . 1 . . C
O1 0.62695(12) 0.56988(11) 0.43801(9) 0.0263(3) Uani d . 1 . . O
O2 0.48411(11) 0.49252(10) 0.57003(9) 0.0235(3) Uani d . 1 . . O
C7 0.35807(17) 0.57536(16) 0.54995(13) 0.0264(3) Uani d . 1 . . C
C8 0.2575(2) 0.5435(2) 0.64053(15) 0.0386(5) Uani d . 1 . . C
H8A 0.2330 0.4551 0.6378 0.058 Uiso calc R 1 . . H
H8B 0.1681 0.5928 0.6351 0.058 Uiso calc R 1 . . H
H8C 0.3063 0.5620 0.7072 0.058 Uiso calc R 1 . . H
C9 0.28893(19) 0.54084(18) 0.44555(14) 0.0336(4) Uani d . 1 . . C
H9A 0.3593 0.5542 0.3888 0.050 Uiso calc R 1 . . H
H9B 0.2028 0.5926 0.4336 0.050 Uiso calc R 1 . . H
H9C 0.2601 0.4534 0.4469 0.050 Uiso calc R 1 . . H
C10 0.4041(2) 0.71036(17) 0.55570(19) 0.0475(6) Uani d . 1 . . C
H10A 0.4578 0.7248 0.6211 0.071 Uiso calc R 1 . . H
H10B 0.3175 0.7634 0.5541 0.071 Uiso calc R 1 . . H
H10C 0.4667 0.7300 0.4956 0.071 Uiso calc R 1 . . H
C11 0.85210(18) 0.39420(16) 0.38437(13) 0.0244(3) Uani d . 1 . . C
O3 0.94519(14) 0.43041(14) 0.32595(10) 0.0387(3) Uani d . 1 . . O
O4 0.74198(13) 0.32101(11) 0.35597(9) 0.0302(3) Uani d . 1 . . O
C12 0.7372(2) 0.2874(2) 0.24574(14) 0.0399(5) Uani d . 1 . . C
H12A 0.7288 0.3625 0.2029 0.060 Uiso calc R 1 . . H
H12B 0.6528 0.2338 0.2329 0.060 Uiso calc R 1 . . H
H12C 0.8266 0.2430 0.2269 0.060 Uiso calc R 1 . . H
O5 0.92777(14) 0.42095(14) 0.72302(9) 0.0363(3) Uani d . 1 . . O
H5 0.9024 0.4208 0.7865 0.055 Uiso calc R 1 . . H

loop_
_atom_site_aniso_label
_atom_site_aniso_U_11
_atom_site_aniso_U_22
_atom_site_aniso_U_33
_atom_site_aniso_U_12
_atom_site_aniso_U_13
_atom_site_aniso_U_23
N1 0.0206(6) 0.0283(7) 0.0189(6) 0.0039(6) 0.0035(5) 0.0025(6)
C2 0.0180(7) 0.0253(8) 0.0218(7) 0.0008(7) 0.0018(6) -0.0009(7)
C3 0.0225(7) 0.0297(9) 0.0258(8) 0.0043(7) -0.0012(7) 0.0012(7)
C4 0.0257(8) 0.0311(9) 0.0230(8) 0.0018(7) -0.0009(7) 0.0050(7)
C5 0.0231(7) 0.0270(8) 0.0223(8) 0.0009(7) 0.0002(6) 0.0051(7)
C6 0.0210(7) 0.0228(7) 0.0191(7) -0.0017(6) -0.0013(6) -0.0038(6)
O1 0.0259(6) 0.0290(6) 0.0240(5) -0.0006(5) -0.0005(5) 0.0058(5)
O2 0.0186(5) 0.0284(6) 0.0235(6) 0.0041(5) 0.0010(5) 0.0028(5)
C7 0.0185(7) 0.0279(8) 0.0329(9) 0.0044(7) -0.0020(7) 0.0003(8)
C8 0.0262(8) 0.0549(12) 0.0345(9) 0.0085(9) 0.0029(8) -0.0035(9)
C9 0.0276(8) 0.0414(10) 0.0317(9) 0.0025(8) -0.0059(7) 0.0048(8)
C10 0.0331(10) 0.0274(10) 0.0821(16) 0.0038(8) -0.0010(11) -0.0077(11)
C11 0.0212(8) 0.0264(8) 0.0256(8) 0.0021(7) 0.0022(6) 0.0030(6)
O3 0.0313(6) 0.0574(9) 0.0272(6) -0.0105(7) 0.0078(5) 0.0027(7)
O4 0.0330(6) 0.0348(7) 0.0229(6) -0.0073(6) 0.0045(5) -0.0048(5)
C12 0.0504(11) 0.0454(11) 0.0238(9) -0.0121(10) 0.0041(8) -0.0096(8)
O5 0.0312(7) 0.0560(9) 0.0218(6) -0.0069(7) -0.0012(5) -0.0039(6)

loop_
_atom_type_symbol
_atom_type_description
_atom_type_scat_dispersion_real
_atom_type_scat_dispersion_imag
_atom_type_scat_source
C C 0.0033 0.0000 'International Tables Vol C Tables 4.2.6.8 and 6.1.1.4'
H H 0.0000 0.0000 'International Tables Vol C Tables 4.2.6.8 and 6.1.1.4'
N N 0.0061 0.0000 'International Tables Vol C Tables 4.2.6.8 and 6.1.1.4'
O O 0.0106 0.0000 'International Tables Vol C Tables 4.2.6.8 and 6.1.1.4'

loop_
_geom_angle_atom_site_label_1
_geom_angle_atom_site_label_2
_geom_angle_atom_site_label_3
_geom_angle
_geom_angle_publ_flag
C2 N1 C5 112.86(12) yes
C2 N1 C6 120.30(13) yes
C5 N1 C6 126.54(13) yes
N1 C2 H2 109.5 ?
N1 C2 C3 102.55(12) ?
N1 C2 C11 114.75(13) ?
H2 C2 C3 109.5 ?
H2 C2 C11 109.5 ?
C3 C2 C11 110.66(13) ?
C2 C3 H3A 111.1 ?
C2 C3 H3B 111.1 ?
C2 C3 C4 103.20(13) ?
H3A C3 H3B 109.1 ?
H3A C3 C4 111.1 ?
H3B C3 C4 111.1 ?
C3 C4 H4 111.6 ?
C3 C4 C5 103.00(13) ?
C3 C4 O5 106.72(13) ?
H4 C4 C5 111.6 ?
H4 C4 O5 111.6 ?
C5 C4 O5 111.91(15) ?
N1 C5 C4 102.28(13) ?
N1 C5 H5A 111.3 ?
N1 C5 H5B 111.3 ?
C4 C5 H5A 111.3 ?
C4 C5 H5B 111.3 ?
H5A C5 H5B 109.2 ?
N1 C6 O1 122.88(14) yes
N1 C6 O2 110.98(13) yes
O1 C6 O2 126.14(15) yes
C6 O2 C7 121.37(12) ?
O2 C7 C8 101.97(13) ?
O2 C7 C9 109.20(13) ?
O2 C7 C10 110.62(13) ?
C8 C7 C9 110.77(15) ?
C8 C7 C10 110.51(16) ?
C9 C7 C10 113.19(16) ?
C7 C8 H8A 109.5 ?
C7 C8 H8B 109.5 ?
C7 C8 H8C 109.5 ?
H8A C8 H8B 109.5 ?
H8A C8 H8C 109.5 ?
H8B C8 H8C 109.5 ?
C7 C9 H9A 109.5 ?
C7 C9 H9B 109.5 ?
C7 C9 H9C 109.5 ?
H9A C9 H9B 109.5 ?
H9A C9 H9C 109.5 ?
H9B C9 H9C 109.5 ?
C7 C10 H10A 109.5 ?
C7 C10 H10B 109.5 ?
C7 C10 H10C 109.5 ?
H10A C10 H10B 109.5 ?
H10A C10 H10C 109.5 ?
H10B C10 H10C 109.5 ?
C2 C11 O3 123.01(16) yes
C2 C11 O4 112.39(14) yes
O3 C11 O4 124.47(15) yes
C11 O4 C12 115.72(13) ?
O4 C12 H12A 109.5 ?
O4 C12 H12B 109.5 ?
O4 C12 H12C 109.5 ?
H12A C12 H12B 109.5 ?
H12A C12 H12C 109.5 ?
H12B C12 H12C 109.5 ?
C4 O5 H5 109.5 ?

loop_
_geom_bond_atom_site_label_1
_geom_bond_atom_site_label_2
_geom_bond_site_symmetry_2
_geom_bond_distance
_geom_bond_publ_flag
N1 C2 . 1.463(2) yes
N1 C5 . 1.4738(19) yes
N1 C6 . 1.341(2) yes
C2 H2 . 1.000 ?
C2 C3 . 1.538(2) ?
C2 C11 . 1.516(2) ?
C3 H3A . 0.990 ?
C3 H3B . 0.990 ?
C3 C4 . 1.522(2) ?
C4 H4 . 1.000 ?
C4 C5 . 1.530(2) ?
C4 O5 . 1.419(2) ?
C5 H5A . 0.990 ?
C5 H5B . 0.990 ?
C6 O1 . 1.2267(19) yes
C6 O2 . 1.3397(19) yes
O2 C7 . 1.4842(19) ?
C7 C8 . 1.516(2) ?
C7 C9 . 1.519(2) ?
C7 C10 . 1.518(3) ?
C8 H8A . 0.980 ?
C8 H8B . 0.980 ?
C8 H8C . 0.980 ?
C9 H9A . 0.980 ?
C9 H9B . 0.980 ?
C9 H9C . 0.980 ?
C10 H10A . 0.980 ?
C10 H10B . 0.980 ?
C10 H10C . 0.980 ?
C11 O3 . 1.198(2) yes
C11 O4 . 1.333(2) yes
O4 C12 . 1.450(2) ?
C12 H12A . 0.980 ?
C12 H12B . 0.980 ?
C12 H12C . 0.980 ?
O5 H5 . 0.840 ?

loop_
_geom_hbond_atom_site_label_D
_geom_hbond_atom_site_label_H
_geom_hbond_atom_site_label_A
_geom_hbond_site_symmetry_A
_geom_hbond_distance_DH
_geom_hbond_distance_HA
_geom_hbond_distance_DA
_geom_hbond_angle_DHA
_geom_hbond_publ_flag
O5 H5 O1 2_665 0.84 1.95 2.7831(16) 171 yes

loop_
_geom_torsion_atom_site_label_1
_geom_torsion_atom_site_label_2
_geom_torsion_atom_site_label_3
_geom_torsion_atom_site_label_4
_geom_torsion
_geom_torsion_publ_flag
C5 N1 C2 C3 10.55(17) yes
C5 N1 C2 C11 130.59(14) yes
C6 N1 C2 C3 -175.32(14) yes
C6 N1 C2 C11 -55.3(2) yes
N1 C2 C3 C4 -31.25(15) yes
C11 C2 C3 C4 -154.08(14) yes
C2 C3 C4 C5 40.51(16) yes
C2 C3 C4 O5 -77.48(15) yes
C2 N1 C5 C4 14.25(18) yes
C6 N1 C5 C4 -159.43(15) yes
C3 C4 C5 N1 -33.36(16) yes
O5 C4 C5 N1 80.92(16) yes
C2 N1 C6 O1 0.9(2) yes
C2 N1 C6 O2 -179.20(13) yes
C5 N1 C6 O1 174.16(15) yes
C5 N1 C6 O2 -5.9(2) yes
N1 C6 O2 C7 175.30(13) yes
O1 C6 O2 C7 -4.8(2) yes
C6 O2 C7 C8 -172.30(14) yes
C6 O2 C7 C9 70.46(18) yes
C6 O2 C7 C10 -54.8(2) yes
N1 C2 C11 O3 151.76(17) yes
N1 C2 C11 O4 -32.2(2) yes
C3 C2 C11 O3 -92.81(19) yes
C3 C2 C11 O4 83.22(17) yes
C2 C11 O4 C12 -177.28(15) yes
O3 C11 O4 C12 -1.3(2) yes

loop_
_cod_related_entry_id
_cod_related_entry_database
_cod_related_entry_code
1 ChemSpider 2016626
